data_4122234
loop_
_publ_author_name
'Wang, Mei-Xiang'
'Yang, Hai-Bo'

_publ_section_title
;
 A General and High Yielding Fragment Coupling Synthesis of
 Heteroatom-Bridged Calixarenes and the Unprecedented Examples of
 Calixarene Cavity Fine-Tuned by Bridging Heteroatoms
;
_journal_issue 47
_journal_name_full 'Journal of the American Chemical Society'
_journal_page_first 15412
_journal_paper_doi 10.1021/ja0465092
_journal_volume 126
_journal_year 2004
_chemical_formula_sum 'C18 H8 Cl2 N6 O4'
_chemical_formula_weight 443.20
_chemical_name_systematic
; 

 ? 

;
_space_group_IT_number 19
_symmetry_cell_setting orthorhombic
_symmetry_space_group_name_Hall 'P 2ac 2ab'
_symmetry_space_group_name_H-M 'P 21 21 21'
_atom_sites_solution_hydrogens geom
_atom_sites_solution_primary direct
_atom_sites_solution_secondary difmap
_audit_creation_method SHELXL-97
_cell_angle_alpha 90.00
_cell_angle_beta 90.00
_cell_angle_gamma 90.00
_cell_formula_units_Z 4
_cell_length_a 8.8228(7)
_cell_length_b 12.0316(12)
_cell_length_c 18.1669(16)
_cell_measurement_temperature 293(2)
_cell_volume 1928.5(3)
_computing_cell_refinement 'RAPID AUTO (Rigaku, 2001)'
_computing_data_collection 'RAPID AUTO (Rigaku, 2001)'
_computing_data_reduction 'RAPID AUTO (Rigaku, 2001)'
_computing_molecular_graphics 'SHELXTL (Siemens, 1994)'
_computing_publication_material 'SHELXTL (Siemens, 1994)'
_computing_structure_refinement 'SHELXL-97 (Sheldrick, 1997)'
_computing_structure_solution 'SHELXS-97 (Sheldrick, 1990)'
_diffrn_ambient_temperature 293(2)
_diffrn_measured_fraction_theta_full 0.999
_diffrn_measured_fraction_theta_max 0.999
_diffrn_measurement_device_type 'Rigaku R-AXIS RAPID IP'
_diffrn_measurement_method Oscillation
_diffrn_radiation_monochromator graphite
_diffrn_radiation_source 'rotating anode'
_diffrn_radiation_type MoK\a
_diffrn_radiation_wavelength 0.71073
_diffrn_reflns_av_R_equivalents 0.0000
_diffrn_reflns_av_sigmaI/netI 0.1270
_diffrn_reflns_limit_h_max 11
_diffrn_reflns_limit_h_min -11
_diffrn_reflns_limit_k_max 15
_diffrn_reflns_limit_k_min -15
_diffrn_reflns_limit_l_max 23
_diffrn_reflns_limit_l_min -23
_diffrn_reflns_number 4437
_diffrn_reflns_theta_full 27.47
_diffrn_reflns_theta_max 27.47
_diffrn_reflns_theta_min 2.24
_diffrn_standards_decay_% 0
_exptl_absorpt_coefficient_mu 0.377
_exptl_absorpt_correction_T_max 0.9669
_exptl_absorpt_correction_T_min 0.8579
_exptl_absorpt_correction_type empirical
_exptl_absorpt_process_details 'PSI scan'
_exptl_crystal_colour colourless
_exptl_crystal_density_diffrn 1.527
_exptl_crystal_density_method 'not measured'
_exptl_crystal_description plate
_exptl_crystal_F_000 896
_exptl_crystal_size_max 0.42
_exptl_crystal_size_mid 0.11
_exptl_crystal_size_min 0.09
_refine_diff_density_max 0.155
_refine_diff_density_min -0.134
_refine_diff_density_rms 0.032
_refine_ls_abs_structure_details 'Flack H D (1983), Acta Cryst. A39, 876-881'
_refine_ls_abs_structure_Flack 0.01(4)
_refine_ls_extinction_coef 0.0076(2)
_refine_ls_extinction_expression Fc^*^=kFc[1+0.001xFc^2^\l^3^/sin(2\q)]^-1/4^
_refine_ls_extinction_method SHELXL
_refine_ls_goodness_of_fit_ref 0.554
_refine_ls_hydrogen_treatment riding
_refine_ls_matrix_type full
_refine_ls_number_parameters 272
_refine_ls_number_reflns 4437
_refine_ls_number_restraints 0
_refine_ls_restrained_S_all 0.554
_refine_ls_R_factor_all 0.0703
_refine_ls_R_factor_gt 0.0288
_refine_ls_shift/su_max 0.002
_refine_ls_shift/su_mean 0.000
_refine_ls_structure_factor_coef Fsqd
_refine_ls_weighting_details 'calc w=1/[\s^2^(Fo^2^)+(0.0000P)^2^+0.0000P] where P=(Fo^2^+2Fc^2^)/3'
_refine_ls_weighting_scheme calc
_refine_ls_wR_factor_gt 0.0228
_refine_ls_wR_factor_ref 0.0256
_reflns_number_gt 2197
_reflns_number_total 4437
_reflns_threshold_expression >2sigma(I)
_cod_data_source_file ja0465092si20040613_051001.cif
_cod_data_source_block sx113
_cod_depositor_comments
;
The following automatic conversions were performed:
'_atom_site_symetry_multiplicity' tag replaced with
'_atom_site_symmetry_multiplicity'.

Automatic conversion script
Id: cif_correct_tags 1440 2010-10-19 06:21:57Z saulius 

The following automatic conversions were performed:

'_symmetry_cell_setting' value 'Orthorhombic' changed to
'orthorhombic' according to
/home/saulius/struct/CIF-dictionaries/cif_core.dic dictionary named
'cif_core.dic' version 2.4.2 from
2011-04-26.

'_exptl_absorpt_correction_type' value 'Empirical'
changed to 'empirical' according to
/home/saulius/struct/CIF-dictionaries/cif_core.dic dictionary named
'cif_core.dic' version 2.4.2 from 2011-04-26.

Automatic conversion script
Id: cif_fix_values 2281 2013-09-26 08:29:07Z andrius 
;
_cod_original_sg_symbol_H-M P2(1)2(1)2(1)
_cod_database_code 4122234

loop_
_symmetry_equiv_pos_as_xyz
'x, y, z'
'-x+1/2, -y, z+1/2'
'-x, y+1/2, -z+1/2'
'x+1/2, -y+1/2, -z'

loop_
_atom_site_label
_atom_site_type_symbol
_atom_site_fract_x
_atom_site_fract_y
_atom_site_fract_z
_atom_site_U_iso_or_equiv
_atom_site_adp_type
_atom_site_occupancy
_atom_site_symmetry_multiplicity
_atom_site_calc_flag
_atom_site_refinement_flags
C1 C 0.6664(3) 1.25140(19) -0.00406(13) 0.0774(9) Uani 1 1 d .
H1A H 0.7197 1.3159 0.0071 0.093 Uiso 1 1 calc R
C2 C 0.5845(3) 1.24560(17) -0.06908(11) 0.0558(7) Uani 1 1 d .
H2A H 0.5828 1.3050 -0.1018 0.067 Uiso 1 1 calc R
C3 C 0.5074(2) 1.15105(17) -0.08346(9) 0.0385(5) Uani 1 1 d .
C4 C 0.5060(2) 1.06046(16) -0.03719(9) 0.0366(5) Uani 1 1 d .
H4A H 0.4516 0.9965 -0.0485 0.044 Uiso 1 1 calc R
C5 C 0.5890(2) 1.06953(16) 0.02646(9) 0.0374(5) Uani 1 1 d .
C6 C 0.6702(3) 1.16300(17) 0.04445(10) 0.0579(6) Uani 1 1 d .
H6A H 0.7259 1.1667 0.0878 0.070 Uiso 1 1 calc R
C7 C 0.9461(3) 0.87165(18) -0.10060(11) 0.0485(6) Uani 1 1 d .
C8 C 1.0454(2) 0.9597(2) -0.09711(12) 0.0575(6) Uani 1 1 d .
H8A H 1.1120 0.9669 -0.0577 0.069 Uiso 1 1 calc R
C9 C 1.0442(3) 1.0374(2) -0.15351(11) 0.0608(7) Uani 1 1 d .
H9A H 1.1103 1.0975 -0.1520 0.073 Uiso 1 1 calc R
C10 C 0.9455(2) 1.02592(17) -0.21166(11) 0.0510(6) Uani 1 1 d .
H10A H 0.9449 1.0772 -0.2500 0.061 Uiso 1 1 calc R
C11 C 0.8480(2) 0.93694(18) -0.21175(10) 0.0439(5) Uani 1 1 d .
C12 C 0.8464(2) 0.85802(17) -0.15736(10) 0.0446(6) Uani 1 1 d .
H12A H 0.7803 0.7978 -0.1591 0.054 Uiso 1 1 calc R
C13 C 0.8653(3) 0.80945(17) 0.01594(11) 0.0446(6) Uani 1 1 d .
C14 C 0.6879(2) 0.90248(15) 0.07459(10) 0.0362(5) Uani 1 1 d .
C15 C 0.7997(3) 0.75952(15) 0.12719(10) 0.0426(6) Uani 1 1 d .
C16 C 0.6179(3) 0.98762(16) -0.26676(11) 0.0404(5) Uani 1 1 d .
C17 C 0.4090(3) 1.04592(18) -0.32095(10) 0.0422(5) Uani 1 1 d .
C18 C 0.4593(2) 1.09660(15) -0.20662(10) 0.0374(5) Uani 1 1 d .
N1 N 0.8866(2) 0.73627(14) 0.07046(9) 0.0494(5) Uani 1 1 d .
N2 N 0.6959(2) 0.83787(13) 0.13434(7) 0.0394(4) Uani 1 1 d .
N3 N 0.76933(19) 0.89374(12) 0.01388(7) 0.0367(4) Uani 1 1 d .
N4 N 0.5323(2) 0.98410(14) -0.32765(8) 0.0425(5) Uani 1 1 d .
N5 N 0.36258(19) 1.10462(13) -0.26356(8) 0.0425(5) Uani 1 1 d .
N6 N 0.58817(18) 1.04215(13) -0.20484(8) 0.0368(4) Uani 1 1 d .
O1 O 0.58465(16) 0.98330(10) 0.07973(6) 0.0444(4) Uani 1 1 d .
O2 O 0.41194(16) 1.15150(11) -0.14690(7) 0.0455(4) Uani 1 1 d .
O3 O 0.74426(16) 0.92678(11) -0.27133(6) 0.0477(4) Uani 1 1 d .
O4 O 0.95306(18) 0.79062(12) -0.04328(7) 0.0598(5) Uani 1 1 d .
Cl1 Cl 0.82474(8) 0.67759(5) 0.20494(3) 0.0652(2) Uani 1 1 d .
Cl2 Cl 0.29000(7) 1.04853(5) -0.39601(3) 0.0689(2) Uani 1 1 d .

loop_
_atom_site_aniso_label
_atom_site_aniso_U_11
_atom_site_aniso_U_22
_atom_site_aniso_U_33
_atom_site_aniso_U_23
_atom_site_aniso_U_13
_atom_site_aniso_U_12
C1 0.100(2) 0.0457(14) 0.0862(17) 0.0117(13) -0.0461(17) -0.0263(16)
C2 0.0716(19) 0.0425(14) 0.0531(14) 0.0129(11) -0.0201(14) -0.0082(13)
C3 0.0389(14) 0.0434(13) 0.0333(11) -0.0044(10) -0.0073(10) 0.0079(11)
C4 0.0390(13) 0.0309(11) 0.0399(10) -0.0035(10) 0.0030(10) 0.0004(10)
C5 0.0413(14) 0.0371(13) 0.0337(11) 0.0026(10) 0.0058(10) 0.0069(11)
C6 0.0736(18) 0.0515(14) 0.0487(12) 0.0064(12) -0.0272(13) -0.0073(14)
C7 0.0472(16) 0.0578(15) 0.0406(12) 0.0047(12) 0.0103(12) 0.0196(13)
C8 0.0404(14) 0.0857(19) 0.0465(13) 0.0014(14) -0.0056(12) 0.0092(15)
C9 0.0455(15) 0.0837(19) 0.0531(13) 0.0123(14) -0.0006(12) -0.0147(15)
C10 0.0448(15) 0.0694(17) 0.0387(12) 0.0130(12) 0.0032(11) -0.0010(14)
C11 0.0348(13) 0.0595(15) 0.0374(11) -0.0041(12) 0.0054(11) 0.0086(12)
C12 0.0437(15) 0.0494(15) 0.0407(11) -0.0004(11) 0.0009(11) 0.0069(12)
C13 0.0487(16) 0.0449(14) 0.0403(13) 0.0014(11) 0.0025(11) 0.0104(13)
C14 0.0375(13) 0.0345(12) 0.0365(11) -0.0007(10) -0.0038(10) 0.0004(11)
C15 0.0592(17) 0.0282(12) 0.0403(11) 0.0060(9) -0.0143(12) -0.0081(13)
C16 0.0444(15) 0.0392(13) 0.0377(12) 0.0035(10) 0.0012(11) -0.0030(11)
C17 0.0466(15) 0.0439(14) 0.0360(11) 0.0057(11) -0.0083(10) -0.0098(12)
C18 0.0401(14) 0.0356(13) 0.0365(11) 0.0014(10) -0.0015(11) -0.0053(11)
N1 0.0652(14) 0.0442(11) 0.0387(10) 0.0061(9) 0.0008(10) 0.0165(10)
N2 0.0486(12) 0.0378(10) 0.0317(8) 0.0044(8) -0.0012(8) -0.0023(10)
N3 0.0383(11) 0.0385(10) 0.0333(9) 0.0020(7) 0.0047(8) 0.0068(9)
N4 0.0455(12) 0.0499(12) 0.0319(10) -0.0026(8) -0.0061(9) -0.0022(10)
N5 0.0421(12) 0.0497(11) 0.0357(9) 0.0008(8) -0.0085(9) -0.0017(9)
N6 0.0337(11) 0.0437(10) 0.0332(9) -0.0006(9) -0.0023(8) 0.0006(9)
O1 0.0485(9) 0.0438(9) 0.0408(8) 0.0096(7) 0.0091(7) 0.0125(8)
O2 0.0467(10) 0.0553(10) 0.0345(7) -0.0072(7) -0.0095(7) 0.0116(8)
O3 0.0462(10) 0.0637(10) 0.0331(7) -0.0057(7) -0.0025(7) 0.0104(8)
O4 0.0672(12) 0.0691(11) 0.0433(8) 0.0138(8) 0.0112(9) 0.0339(9)
Cl1 0.0932(5) 0.0521(4) 0.0503(3) 0.0188(3) -0.0099(4) 0.0084(4)
Cl2 0.0684(5) 0.0886(5) 0.0496(3) -0.0087(3) -0.0276(3) 0.0066(4)

loop_
_atom_type_symbol
_atom_type_description
_atom_type_scat_dispersion_real
_atom_type_scat_dispersion_imag
_atom_type_scat_source
C C 0.0033 0.0016 'International Tables Vol C Tables 4.2.6.8 and 6.1.1.4'
H H 0.0000 0.0000 'International Tables Vol C Tables 4.2.6.8 and 6.1.1.4'
N N 0.0061 0.0033 'International Tables Vol C Tables 4.2.6.8 and 6.1.1.4'
O O 0.0106 0.0060 'International Tables Vol C Tables 4.2.6.8 and 6.1.1.4'
Cl Cl 0.1484 0.1585 'International Tables Vol C Tables 4.2.6.8 and 6.1.1.4'

loop_
_geom_angle_atom_site_label_1
_geom_angle_atom_site_label_2
_geom_angle_atom_site_label_3
_geom_angle
C6 C1 C2 121.1(2)
C6 C1 H1A 119.4
C2 C1 H1A 119.4
C3 C2 C1 118.0(2)
C3 C2 H2A 121.0
C1 C2 H2A 121.0
C2 C3 C4 123.61(18)
C2 C3 O2 116.75(18)
C4 C3 O2 119.36(18)
C5 C4 C3 116.50(18)
C5 C4 H4A 121.8
C3 C4 H4A 121.8
C6 C5 C4 122.95(18)
C6 C5 O1 116.79(17)
C4 C5 O1 120.10(18)
C5 C6 C1 117.79(19)
C5 C6 H6A 121.1
C1 C6 H6A 121.1
C12 C7 C8 122.5(2)
C12 C7 O4 119.8(2)
C8 C7 O4 117.7(2)
C7 C8 C9 118.7(2)
C7 C8 H8A 120.7
C9 C8 H8A 120.7
C10 C9 C8 120.3(2)
C10 C9 H9A 119.9
C8 C9 H9A 119.9
C11 C10 C9 118.4(2)
C11 C10 H10A 120.8
C9 C10 H10A 120.8
C12 C11 C10 123.1(2)
C12 C11 O3 118.8(2)
C10 C11 O3 118.10(19)
C7 C12 C11 117.0(2)
C7 C12 H12A 121.5
C11 C12 H12A 121.5
N3 C13 N1 128.02(19)
N3 C13 O4 118.40(18)
N1 C13 O4 113.57(19)
N3 C14 O1 119.17(17)
N3 C14 N2 127.11(19)
O1 C14 N2 113.73(18)
N1 C15 N2 129.32(17)
N1 C15 Cl1 116.25(17)
N2 C15 Cl1 114.42(16)
N6 C16 O3 119.21(18)
N6 C16 N4 127.1(2)
O3 C16 N4 113.68(19)
N4 C17 N5 128.80(18)
N4 C17 Cl2 116.03(16)
N5 C17 Cl2 115.15(17)
N6 C18 O2 119.80(18)
N6 C18 N5 127.18(19)
O2 C18 N5 113.01(19)
C15 N1 C13 110.96(18)
C15 N2 C14 111.81(17)
C14 N3 C13 112.70(16)
C17 N4 C16 111.69(17)
C17 N5 C18 111.79(18)
C18 N6 C16 113.38(17)
C14 O1 C5 117.78(15)
C18 O2 C3 117.97(15)
C16 O3 C11 116.26(15)
C13 O4 C7 116.32(16)

loop_
_geom_bond_atom_site_label_1
_geom_bond_atom_site_label_2
_geom_bond_distance
C1 C6 1.382(3)
C1 C2 1.386(3)
C1 H1A 0.9300
C2 C3 1.351(2)
C2 H2A 0.9300
C3 C4 1.377(2)
C3 O2 1.428(2)
C4 C5 1.373(2)
C4 H4A 0.9300
C5 C6 1.373(2)
C5 O1 1.419(2)
C6 H6A 0.9300
C7 C12 1.365(3)
C7 C8 1.376(3)
C7 O4 1.428(2)
C8 C9 1.387(3)
C8 H8A 0.9300
C9 C10 1.376(3)
C9 H9A 0.9300
C10 C11 1.373(3)
C10 H10A 0.9300
C11 C12 1.370(2)
C11 O3 1.423(2)
C12 H12A 0.9300
C13 N3 1.321(2)
C13 N1 1.339(2)
C13 O4 1.345(2)
C14 N3 1.320(2)
C14 O1 1.336(2)
C14 N2 1.337(2)
C15 N1 1.315(2)
C15 N2 1.321(2)
C15 Cl1 1.7367(18)
C16 N6 1.328(2)
C16 O3 1.336(2)
C16 N4 1.340(2)
C17 N4 1.323(2)
C17 N5 1.324(2)
C17 Cl2 1.7215(19)
C18 N6 1.313(2)
C18 O2 1.337(2)
C18 N5 1.344(2)
